data_1576528
loop_
_publ_author_name
'Hughes, Owen R.'
'Tufail, Afzaal'
'Hutton, Esme'
'Nabarro, Joe'
'Howarth, Rachel'
'Yates, Nicholas D.'
'Whitwood, Adrian C.'
'Robson, Craig N.'
'Signoret, Nathalie'
'Fascione, Martin A.'
'Spicer, Christopher D.'
'Unsworth, William P.'

_publ_section_title
;
 N-terminal protein-macrocycles enabled by conjugate addition/ring
 expansion cascade reactions.
;
_journal_issue 6
_journal_name_full 'Chemical science'
_journal_page_first 3320
_journal_page_last 3328
_journal_paper_doi 10.1039/d5sc08044d
_journal_volume 17
_journal_year 2026
_chemical_absolute_configuration unk
_chemical_formula_moiety 'C20 H25 N3 O4'
_chemical_formula_sum 'C20 H25 N3 O4'
_chemical_formula_weight 371.43
_space_group_crystal_system orthorhombic
_space_group_IT_number 19
_space_group_name_Hall 'P 2ac 2ab'
_space_group_name_H-M_alt 'P 21 21 21'
_atom_sites_solution_hydrogens difmap
_atom_sites_solution_primary dual
_audit_creation_date 2023-03-06
_audit_creation_method
;
Olex2 1.5
(compiled 2023.02.24 svn.rf166f9f3 for OlexSys, GUI svn.r6725)
;
_audit_update_record
;
2024-10-15 deposited with the CCDC.	2025-12-12 downloaded from the CCDC.
;
_cell_angle_alpha 90
_cell_angle_beta 90
_cell_angle_gamma 90
_cell_formula_units_Z 4
_cell_length_a 9.14295(10)
_cell_length_b 10.25505(13)
_cell_length_c 20.8149(3)
_cell_measurement_reflns_used 7660
_cell_measurement_temperature 110.00(10)
_cell_measurement_theta_max 76.4760
_cell_measurement_theta_min 4.2280
_cell_volume 1951.63(4)
_computing_cell_refinement 'CrysAlisPro 1.171.42.73a (Rigaku OD, 2022)'
_computing_data_collection 'CrysAlisPro 1.171.42.73a (Rigaku OD, 2022)'
_computing_data_reduction 'CrysAlisPro 1.171.42.73a (Rigaku OD, 2022)'
_computing_molecular_graphics 'Olex2 1.5 (Dolomanov et al., 2009)'
_computing_publication_material 'Olex2 1.5 (Dolomanov et al., 2009)'
_computing_structure_refinement 'SHELXL 2018/3 (Sheldrick, 2015)'
_computing_structure_solution 'SHELXT  (Sheldrick, 2015)'
_diffrn_ambient_environment N~2~
_diffrn_ambient_temperature 110.00(10)
_diffrn_detector 'Hybrid Pixel Array Detector'
_diffrn_detector_area_resol_mean 10.0000
_diffrn_detector_type HyPix
_diffrn_measured_fraction_theta_full 1.000
_diffrn_measured_fraction_theta_max 1.000
_diffrn_measurement_details
;
List of Runs (angles in degrees, time in seconds):

  # Type    Start    End  Width  t~exp~   \w     \q     \k     \f   Frames
#--------------------------------------------------------------------------
  1  \w   -106.00 -80.00   0.50    0.80    --  -48.95-138.00-140.00   52
  2  \w     40.00  98.00   0.50    0.80    --   48.95-131.00  35.00  116
  3  \w     44.00 124.00   0.50    3.20    --  107.75-143.00 -46.00  160
  4  \w     68.00 166.00   0.50    3.20    --  107.75   5.00  48.00  196
  5  \w   -100.00 -74.00   0.50    0.80    --  -48.95-125.00 150.00   52
  6  \w    -52.00 -15.00   0.50    0.80    --  -48.95  37.00  60.00   74
  7  \w   -116.00 -86.00   0.50    0.80    --  -48.95-125.00 -90.00   60
  8  \w    -61.00  27.00   0.50    0.80    --  -48.95  19.00-180.00  176
  9  \w     38.00  98.00   0.50    3.20    --  107.75 -99.00  30.00  120
 10  \w     42.00 107.00   0.50    3.20    --  107.75-125.00-150.00  130
 11  \w     89.00 116.00   0.50    3.20    --  107.75  77.00  90.00   54
 12  \w     37.00  77.00   0.50    3.20    --  107.75 -99.00 -30.00   80
 13  \w     99.00 124.00   0.50    3.20    --  107.75 125.00-180.00   50
 14  \w     37.00  80.00   0.50    3.20    --  107.75 -99.00 -60.00   86
;
_diffrn_measurement_device 'four-circle diffractometer'
_diffrn_measurement_device_type 'SuperNova, Dual, Cu at home/near, HyPix'
_diffrn_measurement_method '\w scans'
_diffrn_orient_matrix_type 'CrysAlisPro convention (1999,Acta A55,543-557)'
_diffrn_orient_matrix_UB_11 -0.0081269000
_diffrn_orient_matrix_UB_12 -0.1415615000
_diffrn_orient_matrix_UB_13 -0.0245599000
_diffrn_orient_matrix_UB_21 0.0063293000
_diffrn_orient_matrix_UB_22 0.0497132000
_diffrn_orient_matrix_UB_23 -0.0697670000
_diffrn_orient_matrix_UB_31 0.1681819000
_diffrn_orient_matrix_UB_32 -0.0088317000
_diffrn_orient_matrix_UB_33 0.0014157000
_diffrn_radiation_monochromator mirror
_diffrn_radiation_probe x-ray
_diffrn_radiation_type 'Cu K\a'
_diffrn_radiation_wavelength 1.54184
_diffrn_reflns_av_R_equivalents 0.0348
_diffrn_reflns_av_unetI/netI 0.0369
_diffrn_reflns_Laue_measured_fraction_full 1.000
_diffrn_reflns_Laue_measured_fraction_max 1.000
_diffrn_reflns_limit_h_max 10
_diffrn_reflns_limit_h_min -8
_diffrn_reflns_limit_k_max 12
_diffrn_reflns_limit_k_min -11
_diffrn_reflns_limit_l_max 24
_diffrn_reflns_limit_l_min -24
_diffrn_reflns_number 9377
_diffrn_reflns_point_group_measured_fraction_full 1.000
_diffrn_reflns_point_group_measured_fraction_max 1.000
_diffrn_reflns_theta_full 67.064
_diffrn_reflns_theta_max 67.064
_diffrn_reflns_theta_min 4.248
_diffrn_source 'micro-focus sealed X-ray tube'
_diffrn_source_type 'SuperNova (Cu) X-ray Source'
_exptl_absorpt_coefficient_mu 0.727
_exptl_absorpt_correction_T_max 1.000
_exptl_absorpt_correction_T_min 0.647
_exptl_absorpt_correction_type gaussian
_exptl_absorpt_process_details
;
CrysAlisPro 1.171.42.73a (Rigaku Oxford Diffraction, 2022)
Numerical absorption correction based on gaussian integration over
a multifaceted crystal model
Empirical absorption correction using spherical harmonics,
implemented in SCALE3 ABSPACK scaling algorithm.
;
_exptl_crystal_colour 'clear colourless'
_exptl_crystal_colour_lustre clear
_exptl_crystal_colour_primary colourless
_exptl_crystal_density_diffrn 1.264
_exptl_crystal_description block
_exptl_crystal_F_000 792
_exptl_crystal_recrystallization_method 'evaporation of an ethyl acetate solution'
_exptl_crystal_size_max 0.218
_exptl_crystal_size_mid 0.155
_exptl_crystal_size_min 0.043
_refine_diff_density_max 0.169
_refine_diff_density_min -0.144
_refine_diff_density_rms 0.028
_refine_ls_abs_structure_details
;
 Flack x determined using 1393 quotients [(I+)-(I-)]/[(I+)+(I-)]
 (Parsons, Flack and Wagner, Acta Cryst. B69 (2013) 249-259).
;
_refine_ls_abs_structure_Flack 0.11(9)
_refine_ls_extinction_coef 0.0010(2)
_refine_ls_extinction_expression Fc^*^=kFc[1+0.001xFc^2^\l^3^/sin(2\q)]^-1/4^
_refine_ls_extinction_method 'SHELXL-2018/3 (Sheldrick 2018)'
_refine_ls_goodness_of_fit_ref 1.029
_refine_ls_hydrogen_treatment refall
_refine_ls_matrix_type full
_refine_ls_number_parameters 345
_refine_ls_number_reflns 3479
_refine_ls_number_restraints 0
_refine_ls_restrained_S_all 1.029
_refine_ls_R_factor_all 0.0277
_refine_ls_R_factor_gt 0.0265
_refine_ls_shift/su_max 0.001
_refine_ls_shift/su_mean 0.000
_refine_ls_structure_factor_coef Fsqd
_refine_ls_weighting_details 'w=1/[\s^2^(Fo^2^)+(0.0273P)^2^+0.2077P] where P=(Fo^2^+2Fc^2^)/3'
_refine_ls_weighting_scheme calc
_refine_ls_wR_factor_gt 0.0640
_refine_ls_wR_factor_ref 0.0645
_reflns_Friedel_coverage 0.734
_reflns_Friedel_fraction_full 0.999
_reflns_Friedel_fraction_max 0.999
_reflns_number_gt 3360
_reflns_number_total 3479
_reflns_threshold_expression 'I > 2\s(I)'
_cod_data_source_file d5sc08044d2.cif
_cod_data_source_block wpu23007
_cod_database_code 1576528
_shelx_shelxl_version_number 2018/3
_chemical_oxdiff_formula 'C20 H25 N3 O4'
_chemical_oxdiff_usercomment 'Owen Hughes OH25a'
_shelx_space_group_comment
;
The symmetry employed for this shelxl refinement is uniquely defined
by the following loop, which should always be used as a source of
symmetry information in preference to the above space-group names.
They are only intended as comments.
;
_shelx_estimated_absorpt_t_max 0.969
_shelx_estimated_absorpt_t_min 0.858
_olex2_refinement_description
;
;
_olex2_date_sample_data_collection 2023-02-22
_olex2_date_sample_submission 2023-02-20
_olex2_exptl_crystal_mounting_method 'oil on 200 micrometre micromount'
_olex2_submission_original_sample_id OH25a
_olex2_submission_special_instructions 'No special instructions were received'
_oxdiff_exptl_absorpt_empirical_details
;
Empirical correction (ABSPACK) includes:
- Absorption correction using spherical harmonics
- Frame scaling
;
_oxdiff_exptl_absorpt_empirical_full_max 1.154
_oxdiff_exptl_absorpt_empirical_full_min 0.872

loop_
_space_group_symop_operation_xyz
'x, y, z'
'-x+1/2, -y, z+1/2'
'-x, y+1/2, -z+1/2'
'x+1/2, -y+1/2, -z'

loop_
_atom_site_label
_atom_site_type_symbol
_atom_site_fract_x
_atom_site_fract_y
_atom_site_fract_z
_atom_site_U_iso_or_equiv
_atom_site_adp_type
_atom_site_occupancy
_atom_site_site_symmetry_order
_atom_site_calc_flag
_atom_site_refinement_flags_posn
_atom_site_refinement_flags_adp
_atom_site_refinement_flags_occupancy
_atom_site_disorder_assembly
_atom_site_disorder_group
C1 C 0.58980(19) 0.26642(18) 0.74315(8) 0.0197(4) Uani 1 1 d . . . . .
C2 C 0.43616(18) 0.28584(19) 0.71571(8) 0.0194(4) Uani 1 1 d . . . . .
H2 H 0.410(2) 0.201(2) 0.7022(10) 0.018(5) Uiso 1 1 d . . . . .
C3 C 0.4274(2) 0.37597(19) 0.65671(9) 0.0211(4) Uani 1 1 d . . . . .
H3A H 0.494(3) 0.343(2) 0.6242(11) 0.025(6) Uiso 1 1 d . . . . .
H3B H 0.459(2) 0.463(2) 0.6686(11) 0.024(6) Uiso 1 1 d . . . . .
C4 C 0.27611(19) 0.3851(2) 0.62937(9) 0.0208(4) Uani 1 1 d . . . . .
C5 C 0.1928(2) 0.4954(2) 0.62587(9) 0.0247(4) Uani 1 1 d . . . . .
H5 H 0.218(2) 0.582(2) 0.6401(11) 0.024(6) Uiso 1 1 d . . . . .
C6 C 0.0606(2) 0.3404(2) 0.57800(9) 0.0251(4) Uani 1 1 d . . . . .
C7 C 0.19319(19) 0.2827(2) 0.59918(9) 0.0221(4) Uani 1 1 d . . . . .
C8 C 0.2171(2) 0.1500(2) 0.58775(10) 0.0276(4) Uani 1 1 d . . . . .
H8 H 0.300(3) 0.111(3) 0.6037(12) 0.034(6) Uiso 1 1 d . . . . .
C9 C 0.1135(2) 0.0795(2) 0.55442(11) 0.0360(5) Uani 1 1 d . . . . .
H9 H 0.133(3) -0.016(3) 0.5470(13) 0.046(7) Uiso 1 1 d . . . . .
C10 C -0.0156(2) 0.1390(3) 0.53253(11) 0.0377(6) Uani 1 1 d . . . . .
H10 H -0.084(3) 0.089(3) 0.5085(13) 0.047(8) Uiso 1 1 d . . . . .
C11 C -0.0447(2) 0.2684(3) 0.54432(10) 0.0327(5) Uani 1 1 d . . . . .
H11 H -0.131(3) 0.310(3) 0.5298(12) 0.037(7) Uiso 1 1 d . . . . .
C12 C 0.37675(19) 0.42671(19) 0.80498(9) 0.0210(4) Uani 1 1 d . . . . .
C13 C 0.2872(2) 0.4630(2) 0.86356(10) 0.0235(4) Uani 1 1 d . . . . .
H13A H 0.219(3) 0.392(3) 0.8766(11) 0.028(6) Uiso 1 1 d . . . . .
H13B H 0.227(3) 0.540(3) 0.8520(11) 0.028(6) Uiso 1 1 d . . . . .
C14 C 0.3865(2) 0.4982(2) 0.92062(10) 0.0256(4) Uani 1 1 d . . . . .
H14A H 0.322(3) 0.511(2) 0.9581(12) 0.028(6) Uiso 1 1 d . . . . .
H14B H 0.438(3) 0.584(3) 0.9118(11) 0.028(6) Uiso 1 1 d . . . . .
C15 C 0.5016(2) 0.3970(2) 0.93900(9) 0.0246(4) Uani 1 1 d . . . . .
H15A H 0.571(2) 0.387(2) 0.9048(11) 0.023(5) Uiso 1 1 d . . . . .
H15B H 0.557(3) 0.432(2) 0.9743(11) 0.021(5) Uiso 1 1 d . . . . .
C16 C 0.4435(2) 0.2616(2) 0.95661(10) 0.0273(4) Uani 1 1 d . . . . .
H16A H 0.355(3) 0.266(2) 0.9856(11) 0.029(6) Uiso 1 1 d . . . . .
H16B H 0.520(3) 0.212(2) 0.9781(11) 0.029(6) Uiso 1 1 d . . . . .
C17 C 0.2667(2) 0.15187(18) 0.88458(9) 0.0229(4) Uani 1 1 d . . . . .
C18 C 0.2400(2) 0.1174(2) 0.81492(9) 0.0242(4) Uani 1 1 d . . . . .
H18A H 0.325(3) 0.073(2) 0.7950(11) 0.025(6) Uiso 1 1 d . . . . .
H18B H 0.155(3) 0.062(2) 0.8134(11) 0.025(6) Uiso 1 1 d . . . . .
C19 C 0.20728(19) 0.2422(2) 0.77662(9) 0.0225(4) Uani 1 1 d . . . . .
H19A H 0.174(2) 0.219(2) 0.7333(11) 0.019(5) Uiso 1 1 d . . . . .
H19B H 0.127(2) 0.296(2) 0.7968(11) 0.026(5) Uiso 1 1 d . . . . .
C20 C 0.8420(2) 0.2756(3) 0.72463(11) 0.0306(5) Uani 1 1 d . . . . .
H20A H 0.901(3) 0.295(3) 0.6893(13) 0.040(7) Uiso 1 1 d . . . . .
H20B H 0.854(3) 0.183(3) 0.7385(12) 0.033(6) Uiso 1 1 d . . . . .
H20C H 0.858(3) 0.333(3) 0.7609(13) 0.031(6) Uiso 1 1 d . . . . .
N1 N 0.06228(19) 0.46870(19) 0.59516(8) 0.0274(4) Uani 1 1 d . . . . .
H1 H -0.004(3) 0.524(3) 0.5865(13) 0.043(7) Uiso 1 1 d . . . . .
N2 N 0.33711(15) 0.32435(15) 0.76737(7) 0.0187(3) Uani 1 1 d . . . . .
N3 N 0.40212(18) 0.18924(16) 0.89876(8) 0.0228(4) Uani 1 1 d . . . . .
H3 H 0.463(3) 0.192(2) 0.8687(12) 0.024(6) Uiso 1 1 d . . . . .
O1 O 0.61461(13) 0.22267(13) 0.79575(6) 0.0229(3) Uani 1 1 d . . . . .
O2 O 0.69451(13) 0.29540(14) 0.70087(6) 0.0251(3) Uani 1 1 d . . . . .
O3 O 0.48922(13) 0.48847(13) 0.79198(6) 0.0233(3) Uani 1 1 d . . . . .
O4 O 0.16455(15) 0.15523(15) 0.92367(7) 0.0291(3) Uani 1 1 d . . . . .

loop_
_atom_site_aniso_label
_atom_site_aniso_U_11
_atom_site_aniso_U_22
_atom_site_aniso_U_33
_atom_site_aniso_U_23
_atom_site_aniso_U_13
_atom_site_aniso_U_12
C1 0.0191(9) 0.0173(9) 0.0227(9) -0.0023(7) 0.0005(7) 0.0014(7)
C2 0.0182(8) 0.0191(9) 0.0209(9) -0.0006(8) -0.0010(7) -0.0012(7)
C3 0.0192(9) 0.0227(10) 0.0214(9) 0.0019(8) -0.0010(8) -0.0007(7)
C4 0.0207(8) 0.0233(9) 0.0183(8) 0.0003(7) 0.0004(7) 0.0008(7)
C5 0.0256(9) 0.0264(11) 0.0220(9) 0.0007(8) -0.0014(8) 0.0035(8)
C6 0.0198(9) 0.0377(11) 0.0177(9) 0.0023(8) 0.0027(7) 0.0015(8)
C7 0.0181(8) 0.0305(10) 0.0177(8) 0.0014(8) 0.0014(7) -0.0007(8)
C8 0.0235(10) 0.0289(11) 0.0303(10) -0.0028(8) 0.0008(8) -0.0014(8)
C9 0.0358(11) 0.0346(13) 0.0375(12) -0.0064(9) 0.0018(10) -0.0097(10)
C10 0.0304(11) 0.0525(16) 0.0302(11) -0.0034(10) -0.0024(9) -0.0193(11)
C11 0.0208(10) 0.0545(15) 0.0228(9) 0.0046(10) -0.0031(8) -0.0041(9)
C12 0.0203(8) 0.0203(9) 0.0225(9) 0.0029(7) -0.0037(7) 0.0020(7)
C13 0.0226(9) 0.0217(10) 0.0263(10) -0.0015(8) -0.0004(7) 0.0021(8)
C14 0.0265(9) 0.0259(10) 0.0245(10) -0.0061(8) 0.0021(8) -0.0027(8)
C15 0.0229(9) 0.0300(11) 0.0210(9) -0.0014(8) -0.0028(8) -0.0065(8)
C16 0.0252(9) 0.0338(12) 0.0229(9) 0.0029(8) -0.0034(8) -0.0059(9)
C17 0.0241(9) 0.0186(9) 0.0260(10) 0.0025(8) 0.0009(8) -0.0034(8)
C18 0.0215(9) 0.0245(10) 0.0265(10) -0.0026(8) 0.0027(8) -0.0073(8)
C19 0.0162(8) 0.0272(10) 0.0241(9) -0.0009(8) -0.0018(7) -0.0038(7)
C20 0.0162(9) 0.0436(14) 0.0320(11) 0.0086(10) -0.0001(8) 0.0015(9)
N1 0.0218(8) 0.0351(10) 0.0252(8) 0.0027(7) -0.0026(7) 0.0096(8)
N2 0.0157(7) 0.0205(8) 0.0200(7) 0.0001(6) -0.0011(6) 0.0003(6)
N3 0.0218(8) 0.0250(9) 0.0216(8) 0.0015(7) 0.0010(7) -0.0031(6)
O1 0.0209(6) 0.0254(7) 0.0224(6) 0.0034(6) -0.0013(5) 0.0023(5)
O2 0.0163(6) 0.0341(8) 0.0249(6) 0.0051(6) -0.0001(5) 0.0020(5)
O3 0.0234(6) 0.0200(7) 0.0264(7) 0.0005(5) -0.0010(5) -0.0041(5)
O4 0.0259(7) 0.0343(8) 0.0270(7) -0.0028(6) 0.0046(6) -0.0110(6)

loop_
_atom_type_symbol
_atom_type_description
_atom_type_scat_dispersion_real
_atom_type_scat_dispersion_imag
_atom_type_scat_source
C C 0.0181 0.0091 'International Tables Vol C Tables 4.2.6.8 and 6.1.1.4'
H H 0.0000 0.0000 'International Tables Vol C Tables 4.2.6.8 and 6.1.1.4'
N N 0.0311 0.0180 'International Tables Vol C Tables 4.2.6.8 and 6.1.1.4'
O O 0.0492 0.0322 'International Tables Vol C Tables 4.2.6.8 and 6.1.1.4'

loop_
_exptl_crystal_face_index_h
_exptl_crystal_face_index_k
_exptl_crystal_face_index_l
_exptl_crystal_face_perp_dist
0 0 1 0.0183
0 0 -1 0.0247
1 1 0 0.1021
0 1 0 0.1122
1 -2 0 0.0828
1 -1 0 0.0825
2 -1 0 0.0956
-1 -1 0 0.1035
-1 1 0 0.0730

loop_
_geom_angle_atom_site_label_1
_geom_angle_atom_site_label_2
_geom_angle_atom_site_label_3
_geom_angle
_geom_angle_site_symmetry_1
_geom_angle_site_symmetry_3
_geom_angle_publ_flag
O1 C1 C2 124.11(16) . . ?
O1 C1 O2 123.19(16) . . ?
O2 C1 C2 112.56(14) . . ?
C1 C2 H2 102.8(12) . . ?
C1 C2 C3 115.09(14) . . ?
C3 C2 H2 107.7(13) . . ?
N2 C2 C1 109.26(14) . . ?
N2 C2 H2 108.1(12) . . ?
N2 C2 C3 113.13(15) . . ?
C2 C3 H3A 108.3(14) . . ?
C2 C3 H3B 109.5(13) . . ?
H3A C3 H3B 108(2) . . ?
C4 C3 C2 112.86(15) . . ?
C4 C3 H3A 109.8(13) . . ?
C4 C3 H3B 108.3(13) . . ?
C5 C4 C3 125.93(18) . . ?
C5 C4 C7 106.67(17) . . ?
C7 C4 C3 127.34(18) . . ?
C4 C5 H5 128.0(14) . . ?
C4 C5 N1 110.04(18) . . ?
N1 C5 H5 121.9(14) . . ?
C11 C6 C7 121.5(2) . . ?
N1 C6 C7 108.14(18) . . ?
N1 C6 C11 130.3(2) . . ?
C6 C7 C4 106.36(18) . . ?
C8 C7 C4 134.53(18) . . ?
C8 C7 C6 119.10(19) . . ?
C7 C8 H8 119.5(17) . . ?
C9 C8 C7 119.2(2) . . ?
C9 C8 H8 121.3(17) . . ?
C8 C9 H9 117.9(16) . . ?
C8 C9 C10 120.8(2) . . ?
C10 C9 H9 121.2(16) . . ?
C9 C10 H10 119.1(18) . . ?
C11 C10 C9 121.6(2) . . ?
C11 C10 H10 119.3(18) . . ?
C6 C11 H11 119.6(16) . . ?
C10 C11 C6 117.7(2) . . ?
C10 C11 H11 122.7(16) . . ?
N2 C12 C13 120.60(16) . . ?
O3 C12 C13 119.96(17) . . ?
O3 C12 N2 119.41(17) . . ?
C12 C13 H13A 112.3(14) . . ?
C12 C13 H13B 107.4(14) . . ?
C12 C13 C14 111.11(16) . . ?
H13A C13 H13B 107.4(19) . . ?
C14 C13 H13A 109.4(13) . . ?
C14 C13 H13B 109.1(14) . . ?
C13 C14 H14A 106.9(13) . . ?
C13 C14 H14B 109.9(13) . . ?
H14A C14 H14B 108.0(19) . . ?
C15 C14 C13 116.14(17) . . ?
C15 C14 H14A 107.6(14) . . ?
C15 C14 H14B 108.0(13) . . ?
C14 C15 H15A 109.9(14) . . ?
C14 C15 H15B 107.4(14) . . ?
C14 C15 C16 115.91(17) . . ?
H15A C15 H15B 104.9(19) . . ?
C16 C15 H15A 108.4(15) . . ?
C16 C15 H15B 109.8(13) . . ?
C15 C16 H16A 112.2(14) . . ?
C15 C16 H16B 109.5(15) . . ?
H16A C16 H16B 108.9(19) . . ?
N3 C16 C15 110.63(16) . . ?
N3 C16 H16A 108.0(14) . . ?
N3 C16 H16B 107.4(14) . . ?
N3 C17 C18 115.51(17) . . ?
O4 C17 C18 120.96(17) . . ?
O4 C17 N3 123.24(18) . . ?
C17 C18 H18A 112.5(13) . . ?
C17 C18 H18B 107.4(14) . . ?
C17 C18 C19 109.49(16) . . ?
H18A C18 H18B 110.1(19) . . ?
C19 C18 H18A 108.7(14) . . ?
C19 C18 H18B 108.5(14) . . ?
C18 C19 H19A 109.5(13) . . ?
C18 C19 H19B 112.5(13) . . ?
H19A C19 H19B 107.0(18) . . ?
N2 C19 C18 112.87(15) . . ?
N2 C19 H19A 105.5(12) . . ?
N2 C19 H19B 109.1(13) . . ?
H20A C20 H20B 112(2) . . ?
H20A C20 H20C 113(2) . . ?
H20B C20 H20C 110(2) . . ?
O2 C20 H20A 103.8(16) . . ?
O2 C20 H20B 109.7(14) . . ?
O2 C20 H20C 108.9(14) . . ?
C5 N1 H1 125(2) . . ?
C6 N1 C5 108.78(17) . . ?
C6 N1 H1 126(2) . . ?
C2 N2 C19 116.29(14) . . ?
C12 N2 C2 117.89(15) . . ?
C12 N2 C19 125.68(16) . . ?
C16 N3 H3 115.2(16) . . ?
C17 N3 C16 124.69(18) . . ?
C17 N3 H3 117.5(16) . . ?
C1 O2 C20 114.27(15) . . ?

loop_
_geom_bond_atom_site_label_1
_geom_bond_atom_site_label_2
_geom_bond_distance
_geom_bond_site_symmetry_2
_geom_bond_publ_flag
C1 C2 1.529(2) . ?
C1 O1 1.205(2) . ?
C1 O2 1.334(2) . ?
C2 H2 0.95(2) . ?
C2 C3 1.539(3) . ?
C2 N2 1.460(2) . ?
C3 H3A 0.97(2) . ?
C3 H3B 0.97(3) . ?
C3 C4 1.499(3) . ?
C4 C5 1.365(3) . ?
C4 C7 1.439(3) . ?
C5 H5 0.96(3) . ?
C5 N1 1.381(3) . ?
C6 C7 1.419(3) . ?
C6 C11 1.402(3) . ?
C6 N1 1.363(3) . ?
C7 C8 1.399(3) . ?
C8 H8 0.92(3) . ?
C8 C9 1.379(3) . ?
C9 H9 1.01(3) . ?
C9 C10 1.405(4) . ?
C10 H10 0.95(3) . ?
C10 C11 1.375(4) . ?
C11 H11 0.94(3) . ?
C12 C13 1.515(3) . ?
C12 N2 1.359(2) . ?
C12 O3 1.238(2) . ?
C13 H13A 1.00(3) . ?
C13 H13B 0.99(3) . ?
C13 C14 1.538(3) . ?
C14 H14A 0.99(2) . ?
C14 H14B 1.01(3) . ?
C14 C15 1.527(3) . ?
C15 H15A 0.96(2) . ?
C15 H15B 0.96(2) . ?
C15 C16 1.532(3) . ?
C16 H16A 1.01(2) . ?
C16 H16B 0.98(3) . ?
C16 N3 1.464(3) . ?
C17 C18 1.512(3) . ?
C17 N3 1.329(3) . ?
C17 O4 1.239(2) . ?
C18 H18A 0.99(2) . ?
C18 H18B 0.97(2) . ?
C18 C19 1.537(3) . ?
C19 H19A 0.98(2) . ?
C19 H19B 1.01(2) . ?
C19 N2 1.468(2) . ?
C20 H20A 0.93(3) . ?
C20 H20B 1.00(3) . ?
C20 H20C 0.97(3) . ?
C20 O2 1.451(2) . ?
N1 H1 0.85(3) . ?
N3 H3 0.84(3) . ?

loop_
_geom_hbond_atom_site_label_D
_geom_hbond_atom_site_label_H
_geom_hbond_atom_site_label_A
_geom_hbond_distance_DH
_geom_hbond_distance_HA
_geom_hbond_distance_DA
_geom_hbond_angle_DHA
_geom_hbond_site_symmetry_A
_geom_hbond_publ_flag
N1 H1 O4 0.85(3) 2.00(3) 2.849(2) 174(3) 3_556 yes

loop_
_geom_torsion_atom_site_label_1
_geom_torsion_atom_site_label_2
_geom_torsion_atom_site_label_3
_geom_torsion_atom_site_label_4
_geom_torsion
_geom_torsion_site_symmetry_1
_geom_torsion_site_symmetry_2
_geom_torsion_site_symmetry_3
_geom_torsion_site_symmetry_4
_geom_torsion_publ_flag
C1 C2 C3 C4 176.48(16) . . . . ?
C1 C2 N2 C12 52.0(2) . . . . ?
C1 C2 N2 C19 -123.96(16) . . . . ?
C2 C1 O2 C20 -178.77(17) . . . . ?
C2 C3 C4 C5 117.2(2) . . . . ?
C2 C3 C4 C7 -66.0(2) . . . . ?
C3 C2 N2 C12 -77.6(2) . . . . ?
C3 C2 N2 C19 106.42(17) . . . . ?
C3 C4 C5 N1 177.24(17) . . . . ?
C3 C4 C7 C6 -176.69(17) . . . . ?
C3 C4 C7 C8 3.0(4) . . . . ?
C4 C5 N1 C6 -0.5(2) . . . . ?
C4 C7 C8 C9 -177.6(2) . . . . ?
C5 C4 C7 C6 0.6(2) . . . . ?
C5 C4 C7 C8 -179.7(2) . . . . ?
C6 C7 C8 C9 2.1(3) . . . . ?
C7 C4 C5 N1 -0.1(2) . . . . ?
C7 C6 C11 C10 0.2(3) . . . . ?
C7 C6 N1 C5 0.8(2) . . . . ?
C7 C8 C9 C10 -0.6(3) . . . . ?
C8 C9 C10 C11 -1.1(3) . . . . ?
C9 C10 C11 C6 1.3(3) . . . . ?
C11 C6 C7 C4 177.87(17) . . . . ?
C11 C6 C7 C8 -1.9(3) . . . . ?
C11 C6 N1 C5 -177.77(19) . . . . ?
C12 C13 C14 C15 -53.7(2) . . . . ?
C13 C12 N2 C2 -173.62(16) . . . . ?
C13 C12 N2 C19 1.9(3) . . . . ?
C13 C14 C15 C16 -58.2(2) . . . . ?
C14 C15 C16 N3 76.7(2) . . . . ?
C15 C16 N3 C17 -115.5(2) . . . . ?
C17 C18 C19 N2 72.0(2) . . . . ?
C18 C17 N3 C16 161.50(18) . . . . ?
C18 C19 N2 C2 80.51(19) . . . . ?
C18 C19 N2 C12 -95.1(2) . . . . ?
N1 C6 C7 C4 -0.9(2) . . . . ?
N1 C6 C7 C8 179.35(17) . . . . ?
N1 C6 C11 C10 178.7(2) . . . . ?
N2 C2 C3 C4 -56.9(2) . . . . ?
N2 C12 C13 C14 138.43(18) . . . . ?
N3 C17 C18 C19 -84.1(2) . . . . ?
O1 C1 C2 C3 164.00(17) . . . . ?
O1 C1 C2 N2 35.5(2) . . . . ?
O1 C1 O2 C20 -2.8(3) . . . . ?
O2 C1 C2 C3 -20.1(2) . . . . ?
O2 C1 C2 N2 -148.60(15) . . . . ?
O3 C12 C13 C14 -39.7(2) . . . . ?
O3 C12 N2 C2 4.5(2) . . . . ?
O3 C12 N2 C19 -179.96(17) . . . . ?
O4 C17 C18 C19 89.9(2) . . . . ?
O4 C17 N3 C16 -12.4(3) . . . . ?

loop_
_exptl_oxdiff_crystal_face_indexfrac_h
_exptl_oxdiff_crystal_face_indexfrac_k
_exptl_oxdiff_crystal_face_indexfrac_l
_exptl_oxdiff_crystal_face_x
_exptl_oxdiff_crystal_face_y
_exptl_oxdiff_crystal_face_z
-0.0000 0.0000 1.0000 -0.0246 -0.0698 0.0014
0.0000 -0.0000 -1.0000 0.0246 0.0698 -0.0014
1.0000 1.0000 -0.0001 -0.1497 0.0561 0.1594
0.0000 1.0000 -0.0001 -0.1416 0.0497 -0.0088
0.9999 -2.0000 0.0001 0.2750 -0.0931 0.1858
0.9999 -1.0000 0.0000 0.1334 -0.0434 0.1770
1.9999 -1.0000 -0.0000 0.1253 -0.0371 0.3452
-1.0000 -1.0000 0.0001 0.1497 -0.0561 -0.1594
-0.9999 1.0000 -0.0000 -0.1334 0.0434 -0.1770
